data_4001931
loop_
_publ_author_name
'Xie, Weiwei'
'Miller, Gordon J.'

_publ_section_title
;
 New Co--Pd--Zn \g-Brasses with Dilute Ferrimagnetism and
 Co2Zn11Revisited: Establishing the Synergism between Theory and
 Experiment
;
_journal_issue 8
_journal_name_full 'Chemistry of Materials'
_journal_page_first 2624
_journal_paper_doi 10.1021/cm500078w
_journal_volume 26
_journal_year 2014
_chemical_formula_sum 'Co2.85 Zn10.03'
_chemical_formula_weight 823.30
_chemical_name_systematic
; 
 ? 
;
_space_group_IT_number 217
_symmetry_cell_setting cubic
_symmetry_space_group_name_Hall 'I -4 2 3'
_symmetry_space_group_name_H-M 'I -4 3 m'
_atom_sites_solution_hydrogens none
_atom_sites_solution_primary direct
_atom_sites_solution_secondary difmap
_audit_creation_method SHELXL-97
_cell_angle_alpha 90.00
_cell_angle_beta 90.00
_cell_angle_gamma 90.00
_cell_formula_units_Z 4
_cell_length_a 8.882(4)
_cell_length_b 8.882(4)
_cell_length_c 8.882(4)
_cell_measurement_reflns_used 1180
_cell_measurement_temperature 273(2)
_cell_measurement_theta_max 28.03
_cell_measurement_theta_min 3.24
_cell_volume 700.7(5)
_computing_cell_refinement 'Bruker SAINT'
_computing_data_collection 'Bruker APEX2'
_computing_data_reduction 'Bruker SAINT'
_computing_molecular_graphics 'Bruker SHELXTL'
_computing_publication_material 'Bruker SHELXTL'
_computing_structure_refinement 'SHELXL-97 (Sheldrick, 2008)'
_computing_structure_solution 'SHELXS-97 (Sheldrick, 2008)'
_diffrn_ambient_temperature 273(2)
_diffrn_measured_fraction_theta_full 1.000
_diffrn_measured_fraction_theta_max 1.000
_diffrn_measurement_device_type 'Bruker APEX-II CCD'
_diffrn_measurement_method '\f and \w scans'
_diffrn_radiation_monochromator graphite
_diffrn_radiation_source 'fine-focus sealed tube'
_diffrn_radiation_type MoK\a
_diffrn_radiation_wavelength 0.71073
_diffrn_reflns_av_R_equivalents 0.0472
_diffrn_reflns_av_sigmaI/netI 0.0221
_diffrn_reflns_limit_h_max 11
_diffrn_reflns_limit_h_min -11
_diffrn_reflns_limit_k_max 11
_diffrn_reflns_limit_k_min -11
_diffrn_reflns_limit_l_max 11
_diffrn_reflns_limit_l_min -8
_diffrn_reflns_number 2087
_diffrn_reflns_theta_full 28.25
_diffrn_reflns_theta_max 28.25
_diffrn_reflns_theta_min 3.24
_exptl_absorpt_coefficient_mu 40.058
_exptl_absorpt_correction_T_max 0.7457
_exptl_absorpt_correction_T_min 0.3070
_exptl_absorpt_correction_type multi-scan
_exptl_crystal_colour Metallic
_exptl_crystal_density_diffrn 7.804
_exptl_crystal_density_meas ?
_exptl_crystal_density_method 'not measured'
_exptl_crystal_description Irregular
_exptl_crystal_F_000 1511
_exptl_crystal_size_max 0.074
_exptl_crystal_size_mid 0.055
_exptl_crystal_size_min 0.035
_refine_diff_density_max 0.505
_refine_diff_density_min -0.484
_refine_diff_density_rms 0.150
_refine_ls_abs_structure_details 'Flack H D (1983), Acta Cryst. A39, 876-881'
_refine_ls_abs_structure_Flack 0.94(12)
_refine_ls_extinction_coef 0.00088(13)
_refine_ls_extinction_expression Fc^*^=kFc[1+0.001xFc^2^\l^3^/sin(2\q)]^-1/4^
_refine_ls_extinction_method SHELXL
_refine_ls_goodness_of_fit_ref 1.079
_refine_ls_hydrogen_treatment none
_refine_ls_matrix_type full
_refine_ls_number_parameters 22
_refine_ls_number_reflns 186
_refine_ls_number_restraints 0
_refine_ls_restrained_S_all 1.079
_refine_ls_R_factor_all 0.0165
_refine_ls_R_factor_gt 0.0162
_refine_ls_shift/su_max 0.000
_refine_ls_shift/su_mean 0.000
_refine_ls_structure_factor_coef Fsqd
_refine_ls_weighting_details 'calc w=1/[\s^2^(Fo^2^)+(0.0208P)^2^+1.5290P] where P=(Fo^2^+2Fc^2^)/3'
_refine_ls_weighting_scheme calc
_refine_ls_wR_factor_gt 0.0381
_refine_ls_wR_factor_ref 0.0381
_reflns_number_gt 184
_reflns_number_total 186
_reflns_threshold_expression >2sigma(I)
_cod_data_source_file cm500078w_si_001.cif
_cod_data_source_block wei005_0m
_cod_depositor_comments
;
The following automatic conversions were performed:

'_symmetry_cell_setting' value 'Cubic' changed to 'cubic' according
to
/usr/data/users/saulius/automatic-downloads/rss-feeds/ACS/lib/dictionaries/cif_core.dic
dictionary named 'cif_core.dic' version 2.4.2 from
2011-04-26.

'_exptl_absorpt_correction_type' value 'multi-Scan'
changed to 'multi-scan' according to
/usr/data/users/saulius/automatic-downloads/rss-feeds/ACS/lib/dictionaries/cif_core.dic
dictionary named 'cif_core.dic' version 2.4.2 from 2011-04-26.

Automatic conversion script
Id: cif_fix_values 2281 2013-09-26 08:29:07Z andrius 

 Adding full bibliography for 4001928--4001933.cif.

The following automatic conversions were performed:

'_exptl_crystal_density_meas' value 'None' was changed to '?' - the
value is perceived as not measured.

Automatic conversion script
Id: cif_fix_values 3008 2015-01-20 13:52:24Z robertas 
;
_cod_original_cell_volume 700.8(6)
_cod_original_sg_symbol_H-M I-43m
_cod_database_code 4001931

loop_
_symmetry_equiv_pos_as_xyz
'x, y, z'
'-x, -y, z'
'-x, y, -z'
'x, -y, -z'
'z, x, y'
'z, -x, -y'
'-z, -x, y'
'-z, x, -y'
'y, z, x'
'-y, z, -x'
'y, -z, -x'
'-y, -z, x'
'y, x, z'
'-y, -x, z'
'y, -x, -z'
'-y, x, -z'
'x, z, y'
'-x, z, -y'
'-x, -z, y'
'x, -z, -y'
'z, y, x'
'z, -y, -x'
'-z, y, -x'
'-z, -y, x'
'x+1/2, y+1/2, z+1/2'
'-x+1/2, -y+1/2, z+1/2'
'-x+1/2, y+1/2, -z+1/2'
'x+1/2, -y+1/2, -z+1/2'
'z+1/2, x+1/2, y+1/2'
'z+1/2, -x+1/2, -y+1/2'
'-z+1/2, -x+1/2, y+1/2'
'-z+1/2, x+1/2, -y+1/2'
'y+1/2, z+1/2, x+1/2'
'-y+1/2, z+1/2, -x+1/2'
'y+1/2, -z+1/2, -x+1/2'
'-y+1/2, -z+1/2, x+1/2'
'y+1/2, x+1/2, z+1/2'
'-y+1/2, -x+1/2, z+1/2'
'y+1/2, -x+1/2, -z+1/2'
'-y+1/2, x+1/2, -z+1/2'
'x+1/2, z+1/2, y+1/2'
'-x+1/2, z+1/2, -y+1/2'
'-x+1/2, -z+1/2, y+1/2'
'x+1/2, -z+1/2, -y+1/2'
'z+1/2, y+1/2, x+1/2'
'z+1/2, -y+1/2, -x+1/2'
'-z+1/2, y+1/2, -x+1/2'
'-z+1/2, -y+1/2, x+1/2'

loop_
_atom_site_label
_atom_site_type_symbol
_atom_site_fract_x
_atom_site_fract_y
_atom_site_fract_z
_atom_site_U_iso_or_equiv
_atom_site_adp_type
_atom_site_occupancy
_atom_site_symmetry_multiplicity
_atom_site_calc_flag
_atom_site_refinement_flags
Co1 Co 0.16782(7) 0.16782(7) 0.83218(7) 0.0069(3) Uani 1 6 d S
Zn2 Zn 0.10160(8) 0.10160(8) 1.10160(8) 0.0129(3) Uani 0.937(4) 6 d SP
Zn3 Zn 0.30381(5) 0.04768(8) 1.30381(5) 0.0166(3) Uani 1 2 d S
Zn4 Zn 0.35440(10) 0.0000 1.0000 0.0105(3) Uani 0.72(3) 4 d SP
Co4 Co 0.35440(10) 0.0000 1.0000 0.0105(3) Uani 0.28(3) 4 d SP

loop_
_atom_site_aniso_label
_atom_site_aniso_U_11
_atom_site_aniso_U_22
_atom_site_aniso_U_33
_atom_site_aniso_U_23
_atom_site_aniso_U_13
_atom_site_aniso_U_12
Co1 0.0069(3) 0.0069(3) 0.0069(3) -0.0004(3) -0.0004(3) 0.0004(3)
Zn2 0.0129(3) 0.0129(3) 0.0129(3) 0.0042(3) 0.0042(3) 0.0042(3)
Zn3 0.0185(3) 0.0128(3) 0.0185(3) -0.0052(2) 0.0001(3) -0.0052(2)
Zn4 0.0094(4) 0.0110(4) 0.0110(4) 0.0021(4) 0.000 0.000
Co4 0.0094(4) 0.0110(4) 0.0110(4) 0.0021(4) 0.000 0.000

loop_
_atom_type_symbol
_atom_type_description
_atom_type_scat_dispersion_real
_atom_type_scat_dispersion_imag
_atom_type_scat_source
Co Co 0.3494 0.9721 'International Tables Vol C Tables 4.2.6.8 and 6.1.1.4'
Zn Zn 0.2839 1.4301 'International Tables Vol C Tables 4.2.6.8 and 6.1.1.4'

loop_
_geom_angle_atom_site_label_1
_geom_angle_atom_site_label_2
_geom_angle_atom_site_label_3
_geom_angle
_geom_angle_site_symmetry_1
_geom_angle_site_symmetry_3
Zn2 Co1 Zn2 60.50(5) 3_557 4_557
Zn2 Co1 Zn2 60.50(5) 3_557 .
Zn2 Co1 Zn2 60.50(5) 4_557 .
Zn2 Co1 Zn3 168.86(4) 3_557 36_565
Zn2 Co1 Zn3 110.25(3) 4_557 36_565
Zn2 Co1 Zn3 110.25(3) . 36_565
Zn2 Co1 Zn3 110.25(3) 3_557 26_554
Zn2 Co1 Zn3 168.86(4) 4_557 26_554
Zn2 Co1 Zn3 110.25(3) . 26_554
Zn3 Co1 Zn3 78.15(4) 36_565 26_554
Zn2 Co1 Zn3 110.25(3) 3_557 31_655
Zn2 Co1 Zn3 110.25(3) 4_557 31_655
Zn2 Co1 Zn3 168.86(4) . 31_655
Zn3 Co1 Zn3 78.15(4) 36_565 31_655
Zn3 Co1 Zn3 78.15(4) 26_554 31_655
Zn2 Co1 Zn3 112.38(3) 3_557 5_456
Zn2 Co1 Zn3 112.38(3) 4_557 5_456
Zn2 Co1 Zn3 60.91(3) . 5_456
Zn3 Co1 Zn3 63.96(2) 36_565 5_456
Zn3 Co1 Zn3 63.96(2) 26_554 5_456
Zn3 Co1 Zn3 130.23(5) 31_655 5_456
Zn2 Co1 Zn3 112.38(3) 3_557 4_557
Zn2 Co1 Zn3 60.91(3) 4_557 4_557
Zn2 Co1 Zn3 112.38(3) . 4_557
Zn3 Co1 Zn3 63.96(2) 36_565 4_557
Zn3 Co1 Zn3 130.23(5) 26_554 4_557
Zn3 Co1 Zn3 63.96(2) 31_655 4_557
Zn3 Co1 Zn3 118.743(12) 5_456 4_557
Zn2 Co1 Zn3 60.91(3) 3_557 10_546
Zn2 Co1 Zn3 112.38(3) 4_557 10_546
Zn2 Co1 Zn3 112.38(3) . 10_546
Zn3 Co1 Zn3 130.23(5) 36_565 10_546
Zn3 Co1 Zn3 63.96(2) 26_554 10_546
Zn3 Co1 Zn3 63.96(2) 31_655 10_546
Zn3 Co1 Zn3 118.743(12) 5_456 10_546
Zn3 Co1 Zn3 118.743(12) 4_557 10_546
Zn2 Co1 Co4 59.29(2) 3_557 10_546
Zn2 Co1 Co4 59.29(2) 4_557 10_546
Zn2 Co1 Co4 109.00(5) . 10_546
Zn3 Co1 Co4 122.98(2) 36_565 10_546
Zn3 Co1 Co4 122.98(2) 26_554 10_546
Zn3 Co1 Co4 59.86(2) 31_655 10_546
Zn3 Co1 Co4 169.92(5) 5_456 10_546
Zn3 Co1 Co4 63.641(8) 4_557 10_546
Zn3 Co1 Co4 63.641(8) 10_546 10_546
Zn2 Co1 Zn4 59.29(2) 3_557 10_546
Zn2 Co1 Zn4 59.29(2) 4_557 10_546
Zn2 Co1 Zn4 109.00(5) . 10_546
Zn3 Co1 Zn4 122.98(2) 36_565 10_546
Zn3 Co1 Zn4 122.98(2) 26_554 10_546
Zn3 Co1 Zn4 59.86(2) 31_655 10_546
Zn3 Co1 Zn4 169.92(5) 5_456 10_546
Zn3 Co1 Zn4 63.641(8) 4_557 10_546
Zn3 Co1 Zn4 63.641(8) 10_546 10_546
Co4 Co1 Zn4 0.0 10_546 10_546
Zn2 Co1 Co4 59.29(2) 3_557 5_456
Zn2 Co1 Co4 109.00(5) 4_557 5_456
Zn2 Co1 Co4 59.29(2) . 5_456
Zn3 Co1 Co4 122.98(2) 36_565 5_456
Zn3 Co1 Co4 59.86(2) 26_554 5_456
Zn3 Co1 Co4 122.98(2) 31_655 5_456
Zn3 Co1 Co4 63.641(8) 5_456 5_456
Zn3 Co1 Co4 169.92(5) 4_557 5_456
Zn3 Co1 Co4 63.641(8) 10_546 5_456
Co4 Co1 Co4 112.21(2) 10_546 5_456
Zn4 Co1 Co4 112.21(2) 10_546 5_456
Co1 Zn2 Co1 112.62(2) . 4_557
Co1 Zn2 Co1 112.62(2) . 3_557
Co1 Zn2 Co1 112.62(2) 4_557 3_557
Co1 Zn2 Zn2 59.75(2) . 4_557
Co1 Zn2 Zn2 59.75(2) 4_557 4_557
Co1 Zn2 Zn2 109.17(3) 3_557 4_557
Co1 Zn2 Zn2 59.75(2) . 3_557
Co1 Zn2 Zn2 109.17(3) 4_557 3_557
Co1 Zn2 Zn2 59.75(2) 3_557 3_557
Zn2 Zn2 Zn2 60.0 4_557 3_557
Co1 Zn2 Zn2 109.17(3) . 2
Co1 Zn2 Zn2 59.75(2) 4_557 2
Co1 Zn2 Zn2 59.75(2) 3_557 2
Zn2 Zn2 Zn2 60.0 4_557 2
Zn2 Zn2 Zn2 60.0 3_557 2
Co1 Zn2 Co4 169.55(5) . 9_546
Co1 Zn2 Co4 63.207(6) 4_557 9_546
Co1 Zn2 Co4 63.207(6) 3_557 9_546
Zn2 Zn2 Co4 111.57(2) 4_557 9_546
Zn2 Zn2 Co4 111.57(2) 3_557 9_546
Zn2 Zn2 Co4 60.39(3) 2 9_546
Co1 Zn2 Co4 63.207(6) . 5_456
Co1 Zn2 Co4 169.55(5) 4_557 5_456
Co1 Zn2 Co4 63.207(6) 3_557 5_456
Zn2 Zn2 Co4 111.57(2) 4_557 5_456
Zn2 Zn2 Co4 60.39(3) 3_557 5_456
Zn2 Zn2 Co4 111.57(2) 2 5_456
Co4 Zn2 Co4 119.042(10) 9_546 5_456
Co1 Zn2 Zn4 169.55(5) . 9_546
Co1 Zn2 Zn4 63.207(6) 4_557 9_546
Co1 Zn2 Zn4 63.207(6) 3_557 9_546
Zn2 Zn2 Zn4 111.57(2) 4_557 9_546
Zn2 Zn2 Zn4 111.57(2) 3_557 9_546
Zn2 Zn2 Zn4 60.39(3) 2 9_546
Co4 Zn2 Zn4 0.0 9_546 9_546
Co4 Zn2 Zn4 119.042(10) 5_456 9_546
Co1 Zn2 Zn4 63.207(6) . 5_456
Co1 Zn2 Zn4 169.55(5) 4_557 5_456
Co1 Zn2 Zn4 63.207(6) 3_557 5_456
Zn2 Zn2 Zn4 111.57(2) 4_557 5_456
Zn2 Zn2 Zn4 60.39(3) 3_557 5_456
Zn2 Zn2 Zn4 111.57(2) 2 5_456
Co4 Zn2 Zn4 119.042(10) 9_546 5_456
Co4 Zn2 Zn4 0.0 5_456 5_456
Zn4 Zn2 Zn4 119.042(10) 9_546 5_456
Co1 Zn2 Zn4 63.208(6) . .
Co1 Zn2 Zn4 63.207(6) 4_557 .
Co1 Zn2 Zn4 169.55(5) 3_557 .
Zn2 Zn2 Zn4 60.39(3) 4_557 .
Zn2 Zn2 Zn4 111.57(2) 3_557 .
Zn2 Zn2 Zn4 111.57(2) 2 .
Co4 Zn2 Zn4 119.042(10) 9_546 .
Co4 Zn2 Zn4 119.042(10) 5_456 .
Zn4 Zn2 Zn4 119.042(10) 9_546 .
Zn4 Zn2 Zn4 119.042(10) 5_456 .
Co1 Zn3 Co1 146.28(3) 26 4_557
Co1 Zn3 Zn2 87.35(4) 26 .
Co1 Zn3 Zn2 58.93(4) 4_557 .
Co1 Zn3 Co4 62.53(3) 26 30_456
Co1 Zn3 Co4 151.19(5) 4_557 30_456
Zn2 Zn3 Co4 149.88(4) . 30_456
Co1 Zn3 Zn4 62.53(3) 26 30_456
Co1 Zn3 Zn4 151.19(5) 4_557 30_456
Zn2 Zn3 Zn4 149.88(4) . 30_456
Co4 Zn3 Zn4 0.0 30_456 30_456
Co1 Zn3 Zn3 58.26(2) 26 35_566
Co1 Zn3 Zn3 124.99(2) 4_557 35_566
Zn2 Zn3 Zn3 102.71(3) . 35_566
Co4 Zn3 Zn3 62.63(2) 30_456 35_566
Zn4 Zn3 Zn3 62.63(2) 30_456 35_566
Co1 Zn3 Zn3 58.26(2) 26 31_656
Co1 Zn3 Zn3 124.99(2) 4_557 31_656
Zn2 Zn3 Zn3 102.71(3) . 31_656
Co4 Zn3 Zn3 62.63(2) 30_456 31_656
Zn4 Zn3 Zn3 62.63(2) 30_456 31_656
Zn3 Zn3 Zn3 109.08(4) 35_566 31_656
Co1 Zn3 Zn3 141.09(2) 26 32_646
Co1 Zn3 Zn3 57.78(3) 4_557 32_646
Zn2 Zn3 Zn3 103.96(3) . 32_646
Co4 Zn3 Zn3 100.17(3) 30_456 32_646
Zn4 Zn3 Zn3 100.17(3) 30_456 32_646
Zn3 Zn3 Zn3 147.40(4) 35_566 32_646
Zn3 Zn3 Zn3 82.854(17) 31_656 32_646
Co1 Zn3 Zn3 141.09(2) 26 34_536
Co1 Zn3 Zn3 57.78(3) 4_557 34_536
Zn2 Zn3 Zn3 103.96(3) . 34_536
Co4 Zn3 Zn3 100.17(3) 30_456 34_536
Zn4 Zn3 Zn3 100.17(3) 30_456 34_536
Zn3 Zn3 Zn3 82.854(16) 35_566 34_536
Zn3 Zn3 Zn3 147.40(4) 31_656 34_536
Zn3 Zn3 Zn3 72.82(5) 32_646 34_536
Co1 Zn3 Co4 103.40(2) 26 9_546
Co1 Zn3 Co4 60.220(19) 4_557 9_546
Zn2 Zn3 Co4 57.57(2) . 9_546
Co4 Zn3 Co4 126.35(2) 30_456 9_546
Zn4 Zn3 Co4 126.35(2) 30_456 9_546
Zn3 Zn3 Co4 155.61(4) 35_566 9_546
Zn3 Zn3 Co4 66.48(2) 31_656 9_546
Zn3 Zn3 Co4 56.972(18) 32_646 9_546
Zn3 Zn3 Co4 114.17(3) 34_536 9_546
Co1 Zn3 Zn4 103.40(2) 26 9_546
Co1 Zn3 Zn4 60.220(19) 4_557 9_546
Zn2 Zn3 Zn4 57.57(2) . 9_546
Co4 Zn3 Zn4 126.35(2) 30_456 9_546
Zn4 Zn3 Zn4 126.35(2) 30_456 9_546
Zn3 Zn3 Zn4 155.61(4) 35_566 9_546
Zn3 Zn3 Zn4 66.48(2) 31_656 9_546
Zn3 Zn3 Zn4 56.972(18) 32_646 9_546
Zn3 Zn3 Zn4 114.17(3) 34_536 9_546
Co4 Zn3 Zn4 0.0 9_546 9_546
Zn2 Zn4 Zn2 59.23(6) 4_557 .
Zn2 Zn4 Co4 150.39(3) 4_557 2_655
Zn2 Zn4 Co4 150.39(3) . 2_655
Zn2 Zn4 Zn4 150.39(3) 4_557 2_655
Zn2 Zn4 Zn4 150.39(3) . 2_655
Co4 Zn4 Zn4 0.0 2_655 2_655
Zn2 Zn4 Zn3 106.82(2) 4_557 36_565
Zn2 Zn4 Zn3 106.82(2) . 36_565
Co4 Zn4 Zn3 70.56(2) 2_655 36_565
Zn4 Zn4 Zn3 70.56(2) 2_655 36_565
Zn2 Zn4 Zn3 106.82(2) 4_557 34_536
Zn2 Zn4 Zn3 106.82(2) . 34_536
Co4 Zn4 Zn3 70.56(2) 2_655 34_536
Zn4 Zn4 Zn3 70.56(2) 2_655 34_536
Zn3 Zn4 Zn3 141.12(5) 36_565 34_536
Zn2 Zn4 Co1 57.50(3) 4_557 .
Zn2 Zn4 Co1 57.50(3) . .
Co4 Zn4 Co1 128.17(3) 2_655 .
Zn4 Zn4 Co1 128.17(3) 2_655 .
Zn3 Zn4 Co1 57.61(3) 36_565 .
Zn3 Zn4 Co1 161.27(4) 34_536 .
Zn2 Zn4 Co1 57.50(3) 4_557 4_557
Zn2 Zn4 Co1 57.50(3) . 4_557
Co4 Zn4 Co1 128.17(3) 2_655 4_557
Zn4 Zn4 Co1 128.17(3) 2_655 4_557
Zn3 Zn4 Co1 161.27(4) 36_565 4_557
Zn3 Zn4 Co1 57.61(3) 34_536 4_557
Co1 Zn4 Co1 103.66(6) . 4_557
Zn2 Zn4 Zn3 104.65(4) 4_557 .
Zn2 Zn4 Zn3 57.64(2) . .
Co4 Zn4 Zn3 99.34(2) 2_655 .
Zn4 Zn4 Zn3 99.34(2) 2_655 .
Zn3 Zn4 Zn3 127.014(14) 36_565 .
Zn3 Zn4 Zn3 60.399(9) 34_536 .
Co1 Zn4 Zn3 110.89(3) . .
Co1 Zn4 Zn3 56.139(15) 4_557 .
Zn2 Zn4 Zn3 57.64(2) 4_557 6_456
Zn2 Zn4 Zn3 104.65(4) . 6_456
Co4 Zn4 Zn3 99.34(2) 2_655 6_456
Zn4 Zn4 Zn3 99.34(2) 2_655 6_456
Zn3 Zn4 Zn3 127.014(14) 36_565 6_456
Zn3 Zn4 Zn3 60.398(9) 34_536 6_456
Co1 Zn4 Zn3 110.89(3) . 6_456
Co1 Zn4 Zn3 56.139(15) 4_557 6_456
Zn3 Zn4 Zn3 105.78(3) . 6_456
Zn2 Zn4 Zn3 57.64(2) 4_557 4_557
Zn2 Zn4 Zn3 104.65(4) . 4_557
Co4 Zn4 Zn3 99.34(2) 2_655 4_557
Zn4 Zn4 Zn3 99.34(2) 2_655 4_557
Zn3 Zn4 Zn3 60.398(9) 36_565 4_557
Zn3 Zn4 Zn3 127.014(14) 34_536 4_557
Co1 Zn4 Zn3 56.139(15) . 4_557
Co1 Zn4 Zn3 110.89(3) 4_557 4_557
Zn3 Zn4 Zn3 161.32(4) . 4_557
Zn3 Zn4 Zn3 71.06(3) 6_456 4_557
Zn2 Zn4 Zn3 104.65(4) 4_557 5_456
Zn2 Zn4 Zn3 57.64(2) . 5_456
Co4 Zn4 Zn3 99.34(2) 2_655 5_456
Zn4 Zn4 Zn3 99.34(2) 2_655 5_456
Zn3 Zn4 Zn3 60.398(9) 36_565 5_456
Zn3 Zn4 Zn3 127.014(14) 34_536 5_456
Co1 Zn4 Zn3 56.139(15) . 5_456
Co1 Zn4 Zn3 110.89(3) 4_557 5_456
Zn3 Zn4 Zn3 71.06(3) . 5_456
Zn3 Zn4 Zn3 161.32(4) 6_456 5_456
Zn3 Zn4 Zn3 105.78(3) 4_557 5_456

loop_
_geom_bond_atom_site_label_1
_geom_bond_atom_site_label_2
_geom_bond_distance
_geom_bond_site_symmetry_2
Co1 Zn2 2.5335(16) 3_557
Co1 Zn2 2.5335(16) 4_557
Co1 Zn2 2.5336(16) .
Co1 Zn3 2.5520(16) 36_565
Co1 Zn3 2.5520(16) 26_554
Co1 Zn3 2.5520(16) 31_655
Co1 Zn3 2.5655(13) 5_456
Co1 Zn3 2.5655(13) 4_557
Co1 Zn3 2.5655(13) 10_546
Co1 Co4 2.6815(14) 10_546
Co1 Zn4 2.6815(14) 10_546
Co1 Co4 2.6815(14) 5_456
Zn2 Co1 2.5336(16) 4_557
Zn2 Co1 2.5336(16) 3_557
Zn2 Zn2 2.553(2) 4_557
Zn2 Zn2 2.553(2) 3_557
Zn2 Zn2 2.553(2) 2
Zn2 Co4 2.5827(14) 9_546
Zn2 Co4 2.5827(14) 5_456
Zn2 Zn4 2.5827(14) 9_546
Zn2 Zn4 2.5827(14) 5_456
Zn2 Zn4 2.5828(14) .
Zn3 Co1 2.5520(16) 26
Zn3 Co1 2.5655(13) 4_557
Zn3 Co4 2.6135(14) 30_456
Zn3 Zn4 2.6135(14) 30_456
Zn3 Zn3 2.7103(13) 35_566
Zn3 Zn3 2.7103(13) 31_656
Zn3 Zn3 2.7103(13) 32_646
Zn3 Zn3 2.7103(13) 34_536
Zn3 Co4 2.7682(14) 9_546
Zn3 Zn4 2.7682(14) 9_546
Zn4 Zn2 2.5828(14) 4_557
Zn4 Co4 2.587(2) 2_655
Zn4 Zn4 2.587(2) 2_655
Zn4 Zn3 2.6134(14) 36_565
Zn4 Zn3 2.6134(14) 34_536
Zn4 Co1 2.6815(14) 4_557
Zn4 Zn3 2.7683(14) 6_456
Zn4 Zn3 2.7683(14) 4_557
Zn4 Zn3 2.7683(14) 5_456
